data_2241485
loop_
_publ_author_name
'Park, Hyun Sik'
'Ryu, Ji Yeon'
'Lee, Junseong'

_publ_section_title
;
 Crystal structure of
 1-(5-amino-2<i>H</i>-tetrazol-2-yl)-2-methylpropan-2-ol
;
_journal_issue 12
_journal_name_full 'Acta Crystallographica Section E'
_journal_page_first o1057
_journal_page_last o1058
_journal_paper_doi 10.1107/S2056989015023713
_journal_volume 71
_journal_year 2015
_chemical_formula_iupac 'C5 H11 N5 O'
_chemical_formula_moiety 'C5 H11 N5 O'
_chemical_formula_sum 'C5 H11 N5 O'
_chemical_formula_weight 157.19
_chemical_name_systematic
;
1-(5-Amino-2<i>H</i>-tetrazol-2-yl)-2-methylpropan-2-ol
;
_space_group_crystal_system triclinic
_space_group_IT_number 2
_space_group_name_Hall '-P 1'
_space_group_name_H-M_alt 'P -1'
_symmetry_space_group_name_Hall '-P 1'
_symmetry_space_group_name_H-M 'P -1'
_atom_sites_solution_hydrogens mixed
_audit_creation_method SHELXL-2014/6
_cell_angle_alpha 90.300(10)
_cell_angle_beta 96.228(10)
_cell_angle_gamma 96.259(10)
_cell_formula_units_Z 4
_cell_length_a 8.2472(19)
_cell_length_b 9.731(2)
_cell_length_c 10.087(2)
_cell_measurement_reflns_used 4382
_cell_measurement_temperature 296(2)
_cell_measurement_theta_max 29.88
_cell_measurement_theta_min 2.03
_cell_volume 799.8(3)
_computing_cell_refinement
;
SAINT (Bruker, 2006)
;
_computing_data_collection
;
APEX2 (Bruker, 2006)
;
_computing_data_reduction
;
SAINT (Bruker, 2006)
;
_computing_molecular_graphics
;
Mercury (Macrae <i>et al.</i>,  2008) and PLATON (Spek, 2009)
;
_computing_publication_material
;
SHELXL2014 (Sheldrick, 2015) and PLATON (Spek, 2009)
;
_computing_structure_refinement
;
SHELXL2014 (Sheldrick, 2015)
;
_computing_structure_solution
;
SHELXS97 (Sheldrick, 2008)
;
_diffrn_ambient_temperature 296(2)
_diffrn_measured_fraction_theta_full 0.996
_diffrn_measured_fraction_theta_max 0.995
_diffrn_measurement_device_type 'Bruker SMART 1K CCD'
_diffrn_measurement_method 'profile data from \w scans'
_diffrn_radiation_monochromator graphite
_diffrn_radiation_source 'fine-focus sealed tube'
_diffrn_radiation_type MoK\a
_diffrn_radiation_wavelength 0.71073
_diffrn_reflns_av_R_equivalents 0.0470
_diffrn_reflns_limit_h_max 9
_diffrn_reflns_limit_h_min -9
_diffrn_reflns_limit_k_max 11
_diffrn_reflns_limit_k_min -11
_diffrn_reflns_limit_l_max 12
_diffrn_reflns_limit_l_min -12
_diffrn_reflns_number 11190
_diffrn_reflns_theta_full 25.242
_diffrn_reflns_theta_max 25.498
_diffrn_reflns_theta_min 2.500
_exptl_absorpt_coefficient_mu 0.097
_exptl_absorpt_correction_T_max 0.95
_exptl_absorpt_correction_T_min 0.90
_exptl_absorpt_correction_type multi-scan
_exptl_absorpt_process_details
;
(SADABS; Bruker, 2006)
;
_exptl_crystal_colour colourless
_exptl_crystal_density_diffrn 1.305
_exptl_crystal_description block
_exptl_crystal_F_000 336
_exptl_crystal_size_max 0.12
_exptl_crystal_size_mid 0.10
_exptl_crystal_size_min 0.08
_refine_diff_density_max 0.165
_refine_diff_density_min -0.190
_refine_ls_extinction_method none
_refine_ls_goodness_of_fit_ref 1.062
_refine_ls_hydrogen_treatment mixed
_refine_ls_matrix_type full
_refine_ls_number_parameters 227
_refine_ls_number_reflns 2953
_refine_ls_number_restraints 0
_refine_ls_restrained_S_all 1.062
_refine_ls_R_factor_all 0.0744
_refine_ls_R_factor_gt 0.0498
_refine_ls_shift/su_max 0.000
_refine_ls_shift/su_mean 0.000
_refine_ls_structure_factor_coef Fsqd
_refine_ls_weighting_details 'w=1/[\s^2^(Fo^2^)+(0.0588P)^2^+0.0180P] where P=(Fo^2^+2Fc^2^)/3'
_refine_ls_weighting_scheme calc
_refine_ls_wR_factor_gt 0.1128
_refine_ls_wR_factor_ref 0.1215
_reflns_number_gt 2148
_reflns_number_total 2953
_reflns_threshold_expression 'I > 2\s(I)'
_cod_data_source_file su5257sup1.cif
_cod_data_source_block I
_cod_database_code 2241485
_shelx_space_group_comment
;
The symmetry employed for this shelxl refinement is uniquely defined
by the following loop, which should always be used as a source of
symmetry information in preference to the above space-group names.
They are only intended as comments.
;
_shelxl_version_number 2014/6

loop_
_space_group_symop_operation_xyz
'x, y, z'
'-x, -y, -z'

loop_
_atom_site_type_symbol
_atom_site_label
_atom_site_fract_x
_atom_site_fract_y
_atom_site_fract_z
_atom_site_U_iso_or_equiv
_atom_site_adp_type
_atom_site_calc_flag
_atom_site_occupancy
O O1 0.28249(16) 0.86314(15) 0.81161(14) 0.0536(4) Uani d 1
H H1O 0.270(3) 0.952(3) 0.789(3) 0.101(9) Uiso d 1
N N1 0.4219(2) 0.6570(2) 1.28100(17) 0.0530(5) Uani d 1
H H1A 0.527(3) 0.690(2) 1.315(2) 0.063(7) Uiso d 1
H H1B 0.378(2) 0.592(2) 1.3251(19) 0.048(6) Uiso d 1
N N2 0.48661(17) 0.69286(15) 1.05833(15) 0.0405(4) Uani d 1
N N3 0.40258(18) 0.64638(14) 0.94250(14) 0.0383(4) Uani d 1
N N4 0.26829(19) 0.56520(15) 0.95690(15) 0.0463(4) Uani d 1
N N5 0.25930(18) 0.55592(16) 1.08764(15) 0.0458(4) Uani d 1
C C1 0.3924(2) 0.63485(18) 1.14668(18) 0.0376(4) Uani d 1
C C2 0.4501(2) 0.68157(18) 0.80986(18) 0.0456(5) Uani d 1
H H2A 0.3810 0.6223 0.7440 0.055 Uiso calc 1
H H2B 0.5624 0.6622 0.8062 0.055 Uiso calc 1
C C3 0.4370(2) 0.83230(18) 0.77215(18) 0.0432(5) Uani d 1
C C4 0.5765(2) 0.9290(2) 0.8434(2) 0.0572(6) Uani d 1
H H4A 0.5651 1.0223 0.8165 0.086 Uiso calc 1
H H4B 0.6794 0.9034 0.8208 0.086 Uiso calc 1
H H4C 0.5732 0.9226 0.9380 0.086 Uiso calc 1
C C5 0.4359(3) 0.8413(2) 0.6213(2) 0.0730(7) Uani d 1
H H5A 0.3447 0.7815 0.5786 0.110 Uiso calc 1
H H5B 0.5363 0.8133 0.5957 0.110 Uiso calc 1
H H5C 0.4260 0.9348 0.5945 0.110 Uiso calc 1
O O2 0.24050(17) 0.15721(15) 0.77069(15) 0.0509(4) Uani d 1
H H2O 0.301(4) 0.198(3) 0.831(3) 0.131(13) Uiso d 1
N N6 0.0533(3) 0.3192(2) 0.24056(16) 0.0523(5) Uani d 1
H H6A -0.054(3) 0.283(2) 0.214(2) 0.065(7) Uiso d 1
H H6B 0.093(2) 0.377(2) 0.191(2) 0.057(7) Uiso d 1
N N7 0.00343(18) 0.29922(16) 0.46818(14) 0.0436(4) Uani d 1
N N8 0.09725(18) 0.34753(14) 0.57877(14) 0.0382(4) Uani d 1
N N9 0.23381(19) 0.42091(16) 0.55631(15) 0.0505(4) Uani d 1
N N10 0.23478(19) 0.42088(17) 0.42439(15) 0.0516(5) Uani d 1
C C6 0.0940(2) 0.34662(18) 0.37369(17) 0.0377(4) Uani d 1
C C7 0.0495(2) 0.32626(18) 0.71339(17) 0.0416(5) Uani d 1
H H7A -0.0649 0.3416 0.7126 0.050 Uiso calc 1
H H7B 0.1138 0.3952 0.7729 0.050 Uiso calc 1
C C8 0.0714(2) 0.18313(18) 0.76967(17) 0.0386(4) Uani d 1
C C9 0.0260(3) 0.1839(2) 0.9121(2) 0.0652(7) Uani d 1
H H9A 0.0504 0.0992 0.9542 0.098 Uiso calc 1
H H9B -0.0891 0.1923 0.9108 0.098 Uiso calc 1
H H9C 0.0881 0.2607 0.9610 0.098 Uiso calc 1
C C10 -0.0294(3) 0.0686(2) 0.6850(2) 0.0573(6) Uani d 1
H H10A 0.0133 0.0630 0.6005 0.086 Uiso calc 1
H H10B -0.1416 0.0880 0.6710 0.086 Uiso calc 1
H H10C -0.0237 -0.0178 0.7298 0.086 Uiso calc 1

loop_
_atom_site_aniso_label
_atom_site_aniso_U_11
_atom_site_aniso_U_22
_atom_site_aniso_U_33
_atom_site_aniso_U_12
_atom_site_aniso_U_13
_atom_site_aniso_U_23
O1 0.0434(8) 0.0474(9) 0.0716(10) 0.0081(7) 0.0097(7) 0.0127(7)
N1 0.0503(12) 0.0632(12) 0.0421(11) -0.0055(10) 0.0018(9) 0.0068(9)
N2 0.0397(9) 0.0411(9) 0.0389(9) 0.0004(7) 0.0010(7) 0.0029(7)
N3 0.0432(9) 0.0329(8) 0.0379(9) 0.0030(7) 0.0023(7) 0.0032(7)
N4 0.0500(10) 0.0425(9) 0.0436(10) -0.0031(8) 0.0008(7) 0.0055(7)
N5 0.0436(10) 0.0482(10) 0.0436(10) -0.0011(8) 0.0021(7) 0.0076(7)
C1 0.0356(10) 0.0374(10) 0.0395(11) 0.0052(8) 0.0015(8) 0.0049(8)
C2 0.0558(12) 0.0436(11) 0.0389(11) 0.0073(9) 0.0095(9) 0.0002(9)
C3 0.0446(11) 0.0401(11) 0.0454(11) 0.0035(9) 0.0083(9) 0.0069(9)
C4 0.0513(13) 0.0492(13) 0.0705(15) -0.0013(10) 0.0098(11) 0.0077(11)
C5 0.0948(19) 0.0761(17) 0.0485(13) 0.0069(14) 0.0111(13) 0.0190(12)
O2 0.0433(8) 0.0501(9) 0.0586(10) 0.0054(7) 0.0015(7) 0.0067(7)
N6 0.0598(12) 0.0577(12) 0.0362(10) -0.0039(10) 0.0007(9) 0.0061(8)
N7 0.0432(9) 0.0492(10) 0.0355(9) -0.0032(7) -0.0013(7) 0.0030(7)
N8 0.0410(9) 0.0374(9) 0.0347(9) 0.0003(7) 0.0010(7) 0.0052(7)
N9 0.0506(10) 0.0563(11) 0.0403(10) -0.0081(8) -0.0015(8) 0.0093(8)
N10 0.0489(10) 0.0637(11) 0.0390(9) -0.0062(8) 0.0027(8) 0.0102(8)
C6 0.0413(11) 0.0361(10) 0.0357(10) 0.0051(8) 0.0030(8) 0.0059(8)
C7 0.0529(12) 0.0379(11) 0.0348(10) 0.0059(9) 0.0078(9) 0.0018(8)
C8 0.0396(11) 0.0383(11) 0.0380(10) 0.0031(8) 0.0056(8) 0.0049(8)
C9 0.0835(17) 0.0633(15) 0.0513(13) 0.0076(12) 0.0191(12) 0.0159(11)
C10 0.0582(14) 0.0447(12) 0.0648(14) -0.0055(10) -0.0005(11) 0.0037(10)

loop_
_atom_type_symbol
_atom_type_description
_atom_type_scat_dispersion_real
_atom_type_scat_dispersion_imag
_atom_type_scat_source
C C 0.0033 0.0016 'International Tables Vol C Tables 4.2.6.8 and 6.1.1.4'
H H 0.0000 0.0000 'International Tables Vol C Tables 4.2.6.8 and 6.1.1.4'
N N 0.0061 0.0033 'International Tables Vol C Tables 4.2.6.8 and 6.1.1.4'
O O 0.0106 0.0060 'International Tables Vol C Tables 4.2.6.8 and 6.1.1.4'

loop_
_geom_angle_atom_site_label_1
_geom_angle_atom_site_label_2
_geom_angle_atom_site_label_3
_geom_angle
C3 O1 H1O 107.4(15)
C1 N1 H1A 117.3(13)
C1 N1 H1B 113.0(14)
H1A N1 H1B 114.2(18)
C1 N2 N3 101.66(14)
N4 N3 N2 113.70(14)
N4 N3 C2 121.24(15)
N2 N3 C2 125.06(14)
N3 N4 N5 106.41(14)
N4 N5 C1 105.97(13)
N2 C1 N5 112.25(16)
N2 C1 N1 124.33(17)
N5 C1 N1 123.35(16)
N3 C2 C3 114.27(14)
N3 C2 H2A 108.7
C3 C2 H2A 108.7
N3 C2 H2B 108.7
C3 C2 H2B 108.7
H2A C2 H2B 107.6
O1 C3 C4 110.33(16)
O1 C3 C5 110.39(16)
C4 C3 C5 111.14(16)
O1 C3 C2 105.38(14)
C4 C3 C2 111.81(16)
C5 C3 C2 107.60(16)
C3 C4 H4A 109.5
C3 C4 H4B 109.5
H4A C4 H4B 109.5
C3 C4 H4C 109.5
H4A C4 H4C 109.5
H4B C4 H4C 109.5
C3 C5 H5A 109.5
C3 C5 H5B 109.5
H5A C5 H5B 109.5
C3 C5 H5C 109.5
H5A C5 H5C 109.5
H5B C5 H5C 109.5
C8 O2 H2O 113(2)
C6 N6 H6A 116.9(13)
C6 N6 H6B 114.9(15)
H6A N6 H6B 115.5(19)
C6 N7 N8 101.56(14)
N9 N8 N7 114.12(14)
N9 N8 C7 122.32(15)
N7 N8 C7 123.51(14)
N8 N9 N10 105.90(15)
N9 N10 C6 106.18(14)
N7 C6 N10 112.23(16)
N7 C6 N6 124.23(18)
N10 C6 N6 123.49(16)
N8 C7 C8 114.86(14)
N8 C7 H7A 108.6
C8 C7 H7A 108.6
N8 C7 H7B 108.6
C8 C7 H7B 108.6
H7A C7 H7B 107.5
O2 C8 C10 106.22(15)
O2 C8 C9 109.55(15)
C10 C8 C9 112.03(15)
O2 C8 C7 109.61(13)
C10 C8 C7 112.28(15)
C9 C8 C7 107.14(15)
C8 C9 H9A 109.5
C8 C9 H9B 109.5
H9A C9 H9B 109.5
C8 C9 H9C 109.5
H9A C9 H9C 109.5
H9B C9 H9C 109.5
C8 C10 H10A 109.5
C8 C10 H10B 109.5
H10A C10 H10B 109.5
C8 C10 H10C 109.5
H10A C10 H10C 109.5
H10B C10 H10C 109.5

loop_
_geom_bond_atom_site_label_1
_geom_bond_atom_site_label_2
_geom_bond_distance
O1 C3 1.437(2)
O1 H1O 0.91(3)
N1 C1 1.362(2)
N1 H1A 0.92(2)
N1 H1B 0.844(19)
N2 C1 1.333(2)
N2 N3 1.342(2)
N3 N4 1.310(2)
N3 C2 1.466(2)
N4 N5 1.332(2)
N5 C1 1.349(2)
C2 C3 1.529(3)
C2 H2A 0.9700
C2 H2B 0.9700
C3 C4 1.518(3)
C3 C5 1.524(3)
C4 H4A 0.9600
C4 H4B 0.9600
C4 H4C 0.9600
C5 H5A 0.9600
C5 H5B 0.9600
C5 H5C 0.9600
O2 C8 1.443(2)
O2 H2O 0.82(3)
N6 C6 1.366(2)
N6 H6A 0.93(2)
N6 H6B 0.82(2)
N7 C6 1.328(2)
N7 N8 1.339(2)
N8 N9 1.308(2)
N8 C7 1.464(2)
N9 N10 1.332(2)
N10 C6 1.347(2)
C7 C8 1.528(2)
C7 H7A 0.9700
C7 H7B 0.9700
C8 C10 1.515(3)
C8 C9 1.524(2)
C9 H9A 0.9600
C9 H9B 0.9600
C9 H9C 0.9600
C10 H10A 0.9600
C10 H10B 0.9600
C10 H10C 0.9600

loop_
_geom_hbond_atom_site_label_D
_geom_hbond_atom_site_label_H
_geom_hbond_atom_site_label_A
_geom_hbond_site_symmetry_A
_geom_hbond_distance_DH
_geom_hbond_distance_HA
_geom_hbond_distance_DA
_geom_hbond_angle_DHA
O1 H1O O2 1_565 0.91(3) 2.04(3) 2.946(2) 171(2)
N1 H1A O2 2_667 0.92(2) 2.53(2) 3.243(2) 135(2)
N1 H1A N9 2_667 0.92(2) 2.58(2) 3.287(3) 134(2)
N1 H1B N10 1_556 0.84(2) 2.24(2) 3.082(2) 173(2)
O2 H2O N2 2_667 0.82(3) 2.14(3) 2.930(2) 162(3)
N6 H6A O1 2_566 0.93(2) 2.22(2) 3.114(3) 161(2)
N6 H6B N5 1_554 0.82(2) 2.41(2) 3.213(2) 167(2)

loop_
_geom_torsion_atom_site_label_1
_geom_torsion_atom_site_label_2
_geom_torsion_atom_site_label_3
_geom_torsion_atom_site_label_4
_geom_torsion
C1 N2 N3 N4 -0.60(19)
C1 N2 N3 C2 178.59(15)
N2 N3 N4 N5 0.2(2)
C2 N3 N4 N5 -178.98(14)
N3 N4 N5 C1 0.23(19)
N3 N2 C1 N5 0.74(19)
N3 N2 C1 N1 -176.40(17)
N4 N5 C1 N2 -0.6(2)
N4 N5 C1 N1 176.53(17)
N4 N3 C2 C3 110.47(19)
N2 N3 C2 C3 -68.7(2)
N3 C2 C3 O1 -44.3(2)
N3 C2 C3 C4 75.5(2)
N3 C2 C3 C5 -162.14(16)
C6 N7 N8 N9 1.0(2)
C6 N7 N8 C7 178.36(15)
N7 N8 N9 N10 -1.1(2)
C7 N8 N9 N10 -178.47(14)
N8 N9 N10 C6 0.6(2)
N8 N7 C6 N10 -0.5(2)
N8 N7 C6 N6 177.00(17)
N9 N10 C6 N7 -0.1(2)
N9 N10 C6 N6 -177.61(17)
N9 N8 C7 C8 -104.44(19)
N7 N8 C7 C8 78.4(2)
N8 C7 C8 O2 57.7(2)
N8 C7 C8 C10 -60.1(2)
N8 C7 C8 C9 176.52(15)

_cod_database_fobs_code 2241485
